data_4001496
loop_
_publ_author_name
'Wang, Lei'
'Hung, Yi-Chung'
'Hwu, Shiou-Jyh'
'Koo, Hyun-Joo'
'Whangbo, M.-H.'

_publ_section_title
;
 Synthesis, Structure, and Properties of a New Family of Mixed-Framework
 Chalcohalide Semiconductors:&#x00A0; CdSbS2X (X = Cl, Br), CdBiS2X (X =
 Cl, Br), and CdBiSe2X (X = Br, I)
;
_journal_issue 5
_journal_name_full 'Chemistry of Materials'
_journal_page_first 1219
_journal_paper_doi 10.1021/cm0522230
_journal_volume 18
_journal_year 2006
_chemical_formula_moiety 'Bi Cd I Se2'
_chemical_formula_sum 'Bi Cd I Se2'
_chemical_formula_weight 606.20
_chemical_name_systematic
; 
 ? 
;
_space_group_IT_number 12
_symmetry_cell_setting monoclinic
_symmetry_space_group_name_Hall '-C 2y'
_symmetry_space_group_name_H-M 'C 1 2/m 1'
_atom_sites_solution_hydrogens geom
_atom_sites_solution_primary direct
_atom_sites_solution_secondary difmap
_audit_creation_method SHELXL-97
_cell_angle_alpha 90.00
_cell_angle_beta 90.88(3)
_cell_angle_gamma 90.00
_cell_formula_units_Z 4
_cell_length_a 13.659(3)
_cell_length_b 4.1920(8)
_cell_length_c 10.193(2)
_cell_measurement_reflns_used 2100
_cell_measurement_temperature 293.15
_cell_measurement_theta_max 26.3714
_cell_measurement_theta_min 2.9823
_cell_volume 583.6(2)
_computing_cell_refinement 'CrystalClear (Rigaku/MSC, 1999)'
_computing_data_collection 'CrystalClear (Rigaku/MSC, 1999)'
_computing_data_reduction 'CrystalClear (Rigaku/MSC, 1999)'
_computing_molecular_graphics 'SHELXTL (Bruker-AXS, 1999)'
_computing_publication_material 'SHELXTL (Bruker-AXS, 1999)'
_computing_structure_refinement 'SHELXTL (Bruker-AXS, 1999)'
_computing_structure_solution 'SHELXTL (Bruker-AXS, 1999)'
_diffrn_ambient_temperature 293.15
_diffrn_detector_area_resol_mean 14.6199
_diffrn_measured_fraction_theta_full 0.996
_diffrn_measured_fraction_theta_max 0.996
_diffrn_measurement_details
;
scan:
    Number of images: 600
               Slice: -90.0000 - 90.0000
         Image width: 0.3000
            Exp time: 30.0000
       Rotation axis: Omega
               Omega: 0.0000
                 Chi: 45.0000
                 Phi: 0.0000
                 XTD: 27.1800
              2theta: -0.4365
scan:
    Number of images: 200
               Slice: -30.0000 - 30.0000
         Image width: 0.3000
            Exp time: 30.0000
       Rotation axis: Omega
               Omega: 0.0000
                 Chi: 45.0000
                 Phi: 90.0000
                 XTD: 27.1800
              2theta: -0.4365

;
_diffrn_measurement_device
;
Mercury CCD (2x2 bin mode)
;
_diffrn_measurement_device_details
;
AFC8: Eulerian 3-circle
;
_diffrn_measurement_device_type 'Rigaku AFC8S'
_diffrn_measurement_method '\w scans'
_diffrn_radiation_detector CCD
_diffrn_radiation_monochromator graphite
_diffrn_radiation_source 'normal-focus sealed tube'
_diffrn_radiation_type MoK\a
_diffrn_radiation_wavelength 0.71073
_diffrn_reflns_av_R_equivalents 0.0411
_diffrn_reflns_av_sigmaI/netI 0.0343
_diffrn_reflns_limit_h_max 16
_diffrn_reflns_limit_h_min -16
_diffrn_reflns_limit_k_max 5
_diffrn_reflns_limit_k_min -4
_diffrn_reflns_limit_l_max 12
_diffrn_reflns_limit_l_min -12
_diffrn_reflns_number 2842
_diffrn_reflns_theta_full 26.36
_diffrn_reflns_theta_max 26.36
_diffrn_reflns_theta_min 2.98
_diffrn_standards_decay_% 0
_diffrn_standards_interval_count 0
_diffrn_standards_number 0
_exptl_absorpt_coefficient_mu 51.36
_exptl_absorpt_correction_T_max 0.3720
_exptl_absorpt_correction_T_min 0.0319
_exptl_absorpt_correction_type multi-scan
_exptl_absorpt_process_details 'REQAB, CrystalClear'
_exptl_crystal_colour Black
_exptl_crystal_density_diffrn 6.90
_exptl_crystal_density_method 'not measured'
_exptl_crystal_description Prism
_exptl_crystal_F_000 1008
_exptl_crystal_size_max 0.43
_exptl_crystal_size_mid 0.05
_exptl_crystal_size_min 0.05
_refine_diff_density_max 1.136
_refine_diff_density_min -1.848
_refine_diff_density_rms 0.300
_refine_ls_extinction_method none
_refine_ls_goodness_of_fit_ref 1.125
_refine_ls_matrix_type full
_refine_ls_number_parameters 33
_refine_ls_number_reflns 678
_refine_ls_number_restraints 0
_refine_ls_restrained_S_all 1.125
_refine_ls_R_factor_all 0.0270
_refine_ls_R_factor_gt 0.0251
_refine_ls_shift/su_max 0.000
_refine_ls_shift/su_mean 0.000
_refine_ls_structure_factor_coef Fsqd
_refine_ls_weighting_details 'calc w=1/[\s^2^(Fo^2^)+(0.0252P)^2^+6.9095P] where P=(Fo^2^+2Fc^2^)/3'
_refine_ls_weighting_scheme calc
_refine_ls_wR_factor_gt 0.0602
_refine_ls_wR_factor_ref 0.0610
_reflns_number_gt 650
_reflns_number_total 678
_reflns_threshold_expression >2sigma(I)
_cod_data_source_file cm0522230si20051006_033637.cif
_cod_data_source_block CdBiSe2I_LW2-49b-new
_cod_original_sg_symbol_H-M C2/m
_cod_database_code 4001496

loop_
_symmetry_equiv_pos_as_xyz
'x, y, z'
'-x, y, -z'
'x+1/2, y+1/2, z'
'-x+1/2, y+1/2, -z'
'-x, -y, -z'
'x, -y, z'
'-x+1/2, -y+1/2, -z'
'x+1/2, -y+1/2, z'

loop_
_atom_site_label
_atom_site_type_symbol
_atom_site_fract_x
_atom_site_fract_y
_atom_site_fract_z
_atom_site_U_iso_or_equiv
_atom_site_adp_type
_atom_site_occupancy
_atom_site_symmetry_multiplicity
_atom_site_calc_flag
_atom_site_refinement_flags
Bi Bi 0.28679(3) 1.0000 0.68714(4) 0.02021(16) Uani 1 2 d S
Cd1 Cd 0.5000 0.5000 0.5000 0.0245(3) Uani 1 4 d S
Cd2 Cd 0.5000 0.5000 1.0000 0.0231(3) Uani 1 4 d S
I I 0.36088(5) 0.0000 1.07660(7) 0.0200(2) Uani 1 2 d S
Se1 Se 0.42128(8) 0.5000 0.74165(10) 0.0158(2) Uani 1 2 d S
Se2 Se 0.35803(7) 1.0000 0.44202(10) 0.0138(2) Uani 1 2 d S

loop_
_atom_site_aniso_label
_atom_site_aniso_U_11
_atom_site_aniso_U_22
_atom_site_aniso_U_33
_atom_site_aniso_U_23
_atom_site_aniso_U_13
_atom_site_aniso_U_12
Bi 0.0213(2) 0.0210(2) 0.0186(2) 0.000 0.00611(16) 0.000
Cd1 0.0222(6) 0.0239(6) 0.0278(7) 0.000 0.0098(5) 0.000
Cd2 0.0240(6) 0.0171(6) 0.0282(7) 0.000 0.0020(5) 0.000
I 0.0201(4) 0.0166(4) 0.0234(4) 0.000 0.0059(3) 0.000
Se1 0.0180(5) 0.0145(5) 0.0146(5) 0.000 -0.0032(4) 0.000
Se2 0.0139(5) 0.0138(5) 0.0137(5) 0.000 0.0006(4) 0.000

loop_
_atom_type_symbol
_atom_type_description
_atom_type_scat_dispersion_real
_atom_type_scat_dispersion_imag
_atom_type_scat_source
Se Se -0.0929 2.2259 'International Tables Vol C Tables 4.2.6.8 and 6.1.1.4'
Cd Cd -0.8075 1.2024 'International Tables Vol C Tables 4.2.6.8 and 6.1.1.4'
I I -0.4742 1.8119 'International Tables Vol C Tables 4.2.6.8 and 6.1.1.4'
Bi Bi -4.1077 10.2566 'International Tables Vol C Tables 4.2.6.8 and 6.1.1.4'

loop_
_geom_angle_atom_site_label_1
_geom_angle_atom_site_label_2
_geom_angle_atom_site_label_3
_geom_angle
_geom_angle_site_symmetry_1
_geom_angle_site_symmetry_3
Se2 Bi Se1 86.54(3) . 1_565
Se2 Bi Se1 86.54(3) . .
Se1 Bi Se1 95.29(4) 1_565 .
Se2 Bi Se2 81.15(3) . 7_566
Se1 Bi Se2 166.52(3) 1_565 7_566
Se1 Bi Se2 89.47(3) . 7_566
Se2 Bi Se2 81.15(3) . 7_576
Se1 Bi Se2 89.47(3) 1_565 7_576
Se1 Bi Se2 166.52(3) . 7_576
Se2 Bi Se2 83.24(3) 7_566 7_576
Se1 Cd1 Se1 180.0 5_666 .
Se1 Cd1 Se2 84.95(3) 5_666 5_676
Se1 Cd1 Se2 95.05(3) . 5_676
Se1 Cd1 Se2 95.05(3) 5_666 1_545
Se1 Cd1 Se2 84.95(3) . 1_545
Se2 Cd1 Se2 180.00(3) 5_676 1_545
Se1 Cd1 Se2 84.95(3) 5_666 5_666
Se1 Cd1 Se2 95.05(3) . 5_666
Se2 Cd1 Se2 92.16(3) 5_676 5_666
Se2 Cd1 Se2 87.84(3) 1_545 5_666
Se1 Cd1 Se2 95.05(3) 5_666 .
Se1 Cd1 Se2 84.95(3) . .
Se2 Cd1 Se2 87.84(3) 5_676 .
Se2 Cd1 Se2 92.16(3) 1_545 .
Se2 Cd1 Se2 180.000(1) 5_666 .
Se1 Cd2 Se1 180.0 . 5_667
Se1 Cd2 I 89.47(3) . 5_667
Se1 Cd2 I 90.53(3) 5_667 5_667
Se1 Cd2 I 89.47(3) . 5_657
Se1 Cd2 I 90.53(3) 5_667 5_657
I Cd2 I 90.84(3) 5_667 5_657
Se1 Cd2 I 90.53(3) . .
Se1 Cd2 I 89.47(3) 5_667 .
I Cd2 I 180.0 5_667 .
I Cd2 I 89.16(3) 5_657 .
Se1 Cd2 I 90.53(3) . 1_565
Se1 Cd2 I 89.47(3) 5_667 1_565
I Cd2 I 89.16(3) 5_667 1_565
I Cd2 I 180.00(3) 5_657 1_565
I Cd2 I 90.84(3) . 1_565
Cd2 I Cd2 90.84(3) . 1_545
Cd1 Se1 Cd2 134.23(4) . .
Cd1 Se1 Bi 94.99(3) . 1_545
Cd2 Se1 Bi 114.71(3) . 1_545
Cd1 Se1 Bi 94.99(3) . .
Cd2 Se1 Bi 114.71(3) . .
Bi Se1 Bi 95.29(4) 1_545 .
Bi Se2 Cd1 93.48(3) . 1_565
Bi Se2 Cd1 93.48(3) . .
Cd1 Se2 Cd1 92.16(3) 1_565 .
Bi Se2 Bi 98.85(3) . 7_566
Cd1 Se2 Bi 167.06(4) 1_565 7_566
Cd1 Se2 Bi 91.02(2) . 7_566
Bi Se2 Bi 98.85(3) . 7_576
Cd1 Se2 Bi 91.02(2) 1_565 7_576
Cd1 Se2 Bi 167.06(4) . 7_576
Bi Se2 Bi 83.24(3) 7_566 7_576

loop_
_geom_bond_atom_site_label_1
_geom_bond_atom_site_label_2
_geom_bond_distance
_geom_bond_site_symmetry_2
Bi Se2 2.6953(13) .
Bi Se1 2.8364(9) 1_565
Bi Se1 2.8364(9) .
Bi Se2 3.1558(10) 7_566
Bi Se2 3.1558(10) 7_576
Cd1 Se1 2.7028(12) 5_666
Cd1 Se1 2.7028(12) .
Cd1 Se2 2.9099(8) 5_676
Cd1 Se2 2.9099(8) 1_545
Cd1 Se2 2.9099(8) 5_666
Cd1 Se2 2.9099(8) .
Cd2 Se1 2.8290(13) .
Cd2 Se1 2.8290(13) 5_667
Cd2 I 2.9427(7) 5_667
Cd2 I 2.9427(6) 5_657
Cd2 I 2.9427(6) .
Cd2 I 2.9427(6) 1_565
I Cd2 2.9427(6) 1_545
Se1 Bi 2.8364(9) 1_545
Se2 Cd1 2.9099(8) 1_565
Se2 Bi 3.1558(10) 7_566
Se2 Bi 3.1558(10) 7_576
